data_4340223
loop_
_publ_author_name
'Malarek, Michael S.'
'Evans, David J.'
'Smith, Paul D.'
'Bleeker, Ashley R.'
'White, Jonathan M.'
'Young, Charles G.'

_publ_section_title
;
 Pi-acid/pi-base carbonyloxomolybdenum(IV) complexes and their
 oxomolybdenum(VI/IV) precursors.
;
_journal_issue 5
_journal_name_full 'Inorganic chemistry'
_journal_page_first 2209
_journal_page_last 2216
_journal_paper_doi 10.1021/ic0510314
_journal_volume 45
_journal_year 2006
_chemical_formula_moiety 'C22 H35 B Mo N6 O2 S'
_chemical_formula_sum 'C22 H35 B Mo N6 O2 S'
_chemical_formula_weight 554.37
_chemical_name_systematic
;
 Carbonyl{Hydrotris(3-isopropyl-
pyrazol-1-yl)borato}(isopropyl-
thiolato)oxomolybdenum(IV)
;
_space_group_IT_number 2
_symmetry_cell_setting triclinic
_symmetry_space_group_name_Hall '-P 1'
_symmetry_space_group_name_H-M 'P -1'
_atom_sites_solution_hydrogens geom
_atom_sites_solution_primary direct
_atom_sites_solution_secondary difmap
_audit_creation_method SHELXL-97
_cell_angle_alpha 68.919(2)
_cell_angle_beta 72.315(2)
_cell_angle_gamma 74.808(2)
_cell_formula_units_Z 2
_cell_length_a 9.0180(11)
_cell_length_b 12.6643(15)
_cell_length_c 13.3832(16)
_cell_measurement_reflns_used 1293
_cell_measurement_temperature 130(2)
_cell_measurement_theta_max 21.60
_cell_measurement_theta_min 2.41
_cell_volume 1338.5(3)
_computing_cell_refinement 'Bruker SMART'
_computing_data_collection 'Bruker SMART'
_computing_data_reduction 'Bruker SAINT'
_computing_molecular_graphics 'Bruker SHELXTL'
_computing_publication_material 'Bruker SHELXTL'
_computing_structure_refinement 'Bruker SHELXTL'
_computing_structure_solution 'Bruker SHELXTL'
_diffrn_ambient_temperature 130(2)
_diffrn_measured_fraction_theta_full 0.968
_diffrn_measured_fraction_theta_max 0.878
_diffrn_measurement_device_type 'CCD area detector'
_diffrn_measurement_method 'phi and omega scans'
_diffrn_radiation_monochromator graphite
_diffrn_radiation_source 'fine-focus sealed tube'
_diffrn_radiation_type MoK\a
_diffrn_radiation_wavelength 0.71073
_diffrn_reflns_av_R_equivalents 0.0350
_diffrn_reflns_av_sigmaI/netI 0.0925
_diffrn_reflns_limit_h_max 12
_diffrn_reflns_limit_h_min -12
_diffrn_reflns_limit_k_max 8
_diffrn_reflns_limit_k_min -16
_diffrn_reflns_limit_l_max 16
_diffrn_reflns_limit_l_min -17
_diffrn_reflns_number 8480
_diffrn_reflns_theta_full 27.00
_diffrn_reflns_theta_max 28.50
_diffrn_reflns_theta_min 1.68
_exptl_absorpt_coefficient_mu 0.597
_exptl_absorpt_correction_T_max 0.908289
_exptl_absorpt_correction_type empirical
_exptl_absorpt_process_details 'SADABS: Siemens Industrial Automation....'
_exptl_crystal_colour brown
_exptl_crystal_density_diffrn 1.375
_exptl_crystal_density_method 'not measured'
_exptl_crystal_description block
_exptl_crystal_F_000 576
_exptl_crystal_size_max 0.28
_exptl_crystal_size_mid 0.21
_exptl_crystal_size_min 0.11
_refine_diff_density_max 0.988
_refine_diff_density_min -0.492
_refine_diff_density_rms 0.110
_refine_ls_extinction_method none
_refine_ls_goodness_of_fit_ref 1.032
_refine_ls_hydrogen_treatment mixed
_refine_ls_matrix_type full
_refine_ls_number_parameters 310
_refine_ls_number_reflns 5951
_refine_ls_number_restraints 0
_refine_ls_restrained_S_all 1.032
_refine_ls_R_factor_all 0.0875
_refine_ls_R_factor_gt 0.0607
_refine_ls_shift/su_max 0.001
_refine_ls_shift/su_mean 0.000
_refine_ls_structure_factor_coef Fsqd
_refine_ls_weighting_details 'calc w=1/[\s^2^(Fo^2^)+(0.0516P)^2^+0.0000P] where P=(Fo^2^+2Fc^2^)/3'
_refine_ls_weighting_scheme calc
_refine_ls_wR_factor_gt 0.1179
_refine_ls_wR_factor_ref 0.1302
_reflns_number_gt 4444
_reflns_number_total 5951
_reflns_threshold_expression >2sigma(I)
_cod_data_source_file ic0510314si20051110_074133.cif
_cod_data_source_block Tp(iPr)MoO(SiPr)(CO)_(jmwmm6)
_cod_depositor_comments
;
The following automatic conversions were performed:

'_symmetry_cell_setting' value 'Triclinic' changed to 'triclinic'
according to
/usr/data/users/saulius/automatic-downloads/retrospective/ACS/lib/dictionaries/cif_core.dic
dictionary named 'cif_core.dic' version 2.4.2 from 2011-04-26.

Automatic conversion script
Id: cif_fix_values 2281 2013-09-26 08:29:07Z andrius 
;
_cod_original_sg_symbol_H-M P-1
_cod_database_code 4340223

loop_
_symmetry_equiv_pos_as_xyz
'x, y, z'
'-x, -y, -z'

loop_
_atom_site_label
_atom_site_type_symbol
_atom_site_fract_x
_atom_site_fract_y
_atom_site_fract_z
_atom_site_U_iso_or_equiv
_atom_site_adp_type
_atom_site_occupancy
_atom_site_symmetry_multiplicity
_atom_site_calc_flag
_atom_site_refinement_flags
Mo1 Mo 0.76812(4) 0.71108(3) 0.72432(3) 0.02378(13) Uani 1 1 d .
S1 S 0.70057(13) 0.90117(10) 0.73599(10) 0.0311(3) Uani 1 1 d .
O1 O 0.6171(3) 0.6976(3) 0.6831(2) 0.0308(7) Uani 1 1 d .
C1 C 0.6647(5) 0.6362(4) 0.8851(4) 0.0299(10) Uani 1 1 d .
B1 B 1.1515(6) 0.6350(5) 0.6208(4) 0.0290(12) Uani 1 1 d .
H1 H 1.281(4) 0.611(3) 0.580(3) 0.006(9) Uiso 1 1 d .
O2 O 0.6010(4) 0.5922(3) 0.9721(3) 0.0512(10) Uani 1 1 d .
C2 C 0.5555(5) 0.9246(4) 0.8589(4) 0.0357(11) Uani 1 1 d .
H2 H 0.5953 0.8738 0.9256 0.043 Uiso 1 1 calc R
C3 C 0.5468(6) 1.0501(4) 0.8494(4) 0.0483(14) Uani 1 1 d .
H3A H 0.5099 1.1005 0.7833 0.073 Uiso 1 1 calc R
H3B H 0.6519 1.0629 0.8441 0.073 Uiso 1 1 calc R
H3C H 0.4730 1.0674 0.9146 0.073 Uiso 1 1 calc R
C4 C 0.3957(5) 0.9004(5) 0.8691(4) 0.0420(13) Uani 1 1 d .
H4A H 0.3259 0.9065 0.9397 0.063 Uiso 1 1 calc R
H4B H 0.4072 0.8227 0.8654 0.063 Uiso 1 1 calc R
H4C H 0.3500 0.9563 0.8088 0.063 Uiso 1 1 calc R
N11 N 0.9912(4) 0.6841(3) 0.7945(3) 0.0268(8) Uani 1 1 d .
C11 C 1.2496(5) 0.6464(4) 0.7783(4) 0.0341(11) Uani 1 1 d .
H11 H 1.3599 0.6273 0.7499 0.041 Uiso 1 1 calc R
N12 N 1.1362(4) 0.6527(3) 0.7306(3) 0.0291(9) Uani 1 1 d .
C12 C 1.1802(5) 0.6721(4) 0.8755(4) 0.0366(11) Uani 1 1 d .
H12 H 1.2322 0.6734 0.9269 0.044 Uiso 1 1 calc R
C13 C 1.0197(5) 0.6955(4) 0.8830(4) 0.0291(10) Uani 1 1 d .
C14 C 0.8922(5) 0.7325(4) 0.9711(4) 0.0333(11) Uani 1 1 d .
H14 H 0.7887 0.7470 0.9514 0.040 Uiso 1 1 calc R
C15 C 0.9172(6) 0.8443(5) 0.9779(5) 0.0505(15) Uani 1 1 d .
H15A H 1.0195 0.8322 0.9953 0.076 Uiso 1 1 calc R
H15B H 0.8327 0.8682 1.0357 0.076 Uiso 1 1 calc R
H15C H 0.9153 0.9042 0.9071 0.076 Uiso 1 1 calc R
C16 C 0.8867(6) 0.6377(5) 1.0827(4) 0.0502(15) Uani 1 1 d .
H16A H 0.8751 0.5661 1.0755 0.075 Uiso 1 1 calc R
H16B H 0.7967 0.6610 1.1380 0.075 Uiso 1 1 calc R
H16C H 0.9849 0.6257 1.1055 0.075 Uiso 1 1 calc R
N21 N 0.9178(4) 0.7868(3) 0.5641(3) 0.0261(8) Uani 1 1 d .
C21 C 1.1448(6) 0.8140(4) 0.4457(4) 0.0330(11) Uani 1 1 d .
H21 H 1.2548 0.8058 0.4128 0.040 Uiso 1 1 calc R
N22 N 1.0779(4) 0.7457(3) 0.5436(3) 0.0290(9) Uani 1 1 d .
C22 C 1.0329(6) 0.8959(4) 0.4011(4) 0.0346(11) Uani 1 1 d .
H22 H 1.0484 0.9548 0.3326 0.041 Uiso 1 1 calc R
C23 C 0.8909(5) 0.8763(4) 0.4760(3) 0.0280(10) Uani 1 1 d .
C24 C 0.7278(5) 0.9345(4) 0.4615(4) 0.0316(11) Uani 1 1 d .
H24 H 0.6577 0.9342 0.5356 0.038 Uiso 1 1 calc R
C25 C 0.7283(6) 1.0596(4) 0.3887(4) 0.0452(13) Uani 1 1 d .
H25A H 0.7696 1.1001 0.4218 0.068 Uiso 1 1 calc R
H25B H 0.6203 1.0972 0.3825 0.068 Uiso 1 1 calc R
H25C H 0.7954 1.0616 0.3154 0.068 Uiso 1 1 calc R
C26 C 0.6648(6) 0.8668(4) 0.4136(4) 0.0397(12) Uani 1 1 d .
H26A H 0.7346 0.8637 0.3421 0.060 Uiso 1 1 calc R
H26B H 0.5582 0.9047 0.4040 0.060 Uiso 1 1 calc R
H26C H 0.6614 0.7885 0.4640 0.060 Uiso 1 1 calc R
N31 N 0.9059(4) 0.5455(3) 0.6951(3) 0.0252(8) Uani 1 1 d .
C31 C 1.1131(5) 0.4404(4) 0.6171(4) 0.0330(11) Uani 1 1 d .
H31 H 1.2173 0.4159 0.5797 0.040 Uiso 1 1 calc R
N32 N 1.0621(4) 0.5393(3) 0.6409(3) 0.0271(8) Uani 1 1 d .
C32 C 0.9917(5) 0.3800(4) 0.6552(4) 0.0334(11) Uani 1 1 d .
H32 H 0.9945 0.3066 0.6499 0.040 Uiso 1 1 calc R
C33 C 0.8624(5) 0.4488(4) 0.7036(3) 0.0266(10) Uani 1 1 d .
C34 C 0.6973(5) 0.4240(4) 0.7574(4) 0.0307(10) Uani 1 1 d .
H34 H 0.6407 0.4781 0.8013 0.037 Uiso 1 1 calc R
C35 C 0.6078(5) 0.4428(4) 0.6707(4) 0.0403(12) Uani 1 1 d .
H35A H 0.6044 0.5222 0.6222 0.060 Uiso 1 1 calc R
H35B H 0.4998 0.4283 0.7071 0.060 Uiso 1 1 calc R
H35C H 0.6615 0.3901 0.6272 0.060 Uiso 1 1 calc R
C36 C 0.7018(6) 0.3016(4) 0.8351(4) 0.0449(13) Uani 1 1 d .
H36A H 0.7529 0.2473 0.7928 0.067 Uiso 1 1 calc R
H36B H 0.5938 0.2882 0.8732 0.067 Uiso 1 1 calc R
H36C H 0.7616 0.2904 0.8893 0.067 Uiso 1 1 calc R

loop_
_atom_site_aniso_label
_atom_site_aniso_U_11
_atom_site_aniso_U_22
_atom_site_aniso_U_33
_atom_site_aniso_U_23
_atom_site_aniso_U_13
_atom_site_aniso_U_12
Mo1 0.0222(2) 0.0242(2) 0.0239(2) -0.00716(16) -0.00118(14) -0.00739(15)
S1 0.0334(6) 0.0282(6) 0.0302(7) -0.0105(5) -0.0001(5) -0.0093(5)
O1 0.0253(16) 0.0315(18) 0.0342(18) -0.0083(14) -0.0056(13) -0.0062(14)
C1 0.031(2) 0.031(3) 0.031(3) -0.011(2) -0.003(2) -0.013(2)
B1 0.024(3) 0.034(3) 0.030(3) -0.015(2) 0.002(2) -0.008(2)
O2 0.059(2) 0.056(2) 0.035(2) -0.0093(18) 0.0031(18) -0.027(2)
C2 0.035(3) 0.040(3) 0.030(3) -0.013(2) -0.004(2) -0.006(2)
C3 0.059(4) 0.038(3) 0.052(3) -0.029(3) -0.005(3) -0.003(3)
C4 0.038(3) 0.047(3) 0.034(3) -0.008(2) -0.001(2) -0.010(2)
N11 0.0219(19) 0.031(2) 0.027(2) -0.0086(17) -0.0057(15) -0.0040(16)
C11 0.024(2) 0.043(3) 0.038(3) -0.012(2) -0.006(2) -0.012(2)
N12 0.0201(19) 0.033(2) 0.034(2) -0.0121(18) -0.0021(16) -0.0060(16)
C12 0.033(3) 0.045(3) 0.036(3) -0.011(2) -0.013(2) -0.010(2)
C13 0.031(2) 0.028(2) 0.029(2) -0.007(2) -0.011(2) -0.004(2)
C14 0.035(3) 0.041(3) 0.025(2) -0.008(2) -0.009(2) -0.009(2)
C15 0.047(3) 0.054(4) 0.060(4) -0.035(3) -0.008(3) -0.002(3)
C16 0.052(3) 0.064(4) 0.028(3) -0.008(3) -0.009(2) -0.008(3)
N21 0.0245(19) 0.031(2) 0.024(2) -0.0119(17) -0.0007(15) -0.0090(16)
C21 0.033(3) 0.045(3) 0.025(2) -0.016(2) 0.007(2) -0.022(2)
N22 0.027(2) 0.037(2) 0.023(2) -0.0112(17) 0.0005(15) -0.0112(17)
C22 0.044(3) 0.033(3) 0.028(3) -0.007(2) -0.006(2) -0.015(2)
C23 0.042(3) 0.025(2) 0.020(2) -0.0051(19) -0.007(2) -0.013(2)
C24 0.039(3) 0.032(3) 0.024(2) -0.009(2) -0.007(2) -0.006(2)
C25 0.065(4) 0.033(3) 0.037(3) -0.004(2) -0.019(3) -0.009(3)
C26 0.044(3) 0.039(3) 0.041(3) -0.012(2) -0.017(2) -0.007(2)
N31 0.0243(19) 0.0233(19) 0.026(2) -0.0072(16) -0.0040(15) -0.0044(15)
C31 0.025(2) 0.041(3) 0.031(3) -0.017(2) -0.001(2) -0.002(2)
N32 0.0242(19) 0.029(2) 0.027(2) -0.0104(17) -0.0023(15) -0.0040(16)
C32 0.038(3) 0.032(3) 0.033(3) -0.016(2) -0.006(2) -0.006(2)
C33 0.032(2) 0.025(2) 0.024(2) -0.0070(19) -0.0076(19) -0.0042(19)
C34 0.030(2) 0.034(3) 0.031(3) -0.015(2) -0.001(2) -0.009(2)
C35 0.033(3) 0.049(3) 0.040(3) -0.016(3) -0.004(2) -0.010(2)
C36 0.055(3) 0.038(3) 0.041(3) -0.010(2) -0.004(3) -0.019(3)

loop_
_atom_type_symbol
_atom_type_description
_atom_type_scat_dispersion_real
_atom_type_scat_dispersion_imag
_atom_type_scat_source
C C 0.0033 0.0016 'International Tables Vol C Tables 4.2.6.8 and 6.1.1.4'
H H 0.0000 0.0000 'International Tables Vol C Tables 4.2.6.8 and 6.1.1.4'
B B 0.0013 0.0007 'International Tables Vol C Tables 4.2.6.8 and 6.1.1.4'
N N 0.0061 0.0033 'International Tables Vol C Tables 4.2.6.8 and 6.1.1.4'
O O 0.0106 0.0060 'International Tables Vol C Tables 4.2.6.8 and 6.1.1.4'
S S 0.1246 0.1234 'International Tables Vol C Tables 4.2.6.8 and 6.1.1.4'
Mo Mo -1.6832 0.6857 'International Tables Vol C Tables 4.2.6.8 and 6.1.1.4'

loop_
_geom_angle_atom_site_label_1
_geom_angle_atom_site_label_2
_geom_angle_atom_site_label_3
_geom_angle
O1 Mo1 C1 90.87(16)
O1 Mo1 N21 99.67(14)
C1 Mo1 N21 169.24(15)
O1 Mo1 N31 90.48(13)
C1 Mo1 N31 94.70(15)
N21 Mo1 N31 83.09(13)
O1 Mo1 N11 167.02(13)
C1 Mo1 N11 83.87(15)
N21 Mo1 N11 85.37(12)
N31 Mo1 N11 78.18(12)
O1 Mo1 S1 103.74(11)
C1 Mo1 S1 95.31(13)
N21 Mo1 S1 84.39(10)
N31 Mo1 S1 162.44(9)
N11 Mo1 S1 88.60(9)
C2 S1 Mo1 116.99(16)
O2 C1 Mo1 175.6(4)
N12 B1 N32 109.0(4)
N12 B1 N22 109.9(4)
N32 B1 N22 108.4(4)
N12 B1 H1 110.5(17)
N32 B1 H1 109.9(18)
N22 B1 H1 109.2(17)
C4 C2 C3 111.4(4)
C4 C2 S1 112.8(3)
C3 C2 S1 105.6(3)
C4 C2 H2 109.0
C3 C2 H2 109.0
S1 C2 H2 109.0
C2 C3 H3A 109.5
C2 C3 H3B 109.5
H3A C3 H3B 109.5
C2 C3 H3C 109.5
H3A C3 H3C 109.5
H3B C3 H3C 109.5
C2 C4 H4A 109.5
C2 C4 H4B 109.5
H4A C4 H4B 109.5
C2 C4 H4C 109.5
H4A C4 H4C 109.5
H4B C4 H4C 109.5
C13 N11 N12 106.3(3)
C13 N11 Mo1 137.0(3)
N12 N11 Mo1 116.6(3)
N12 C11 C12 108.6(4)
N12 C11 H11 125.7
C12 C11 H11 125.7
C11 N12 N11 109.4(4)
C11 N12 B1 129.1(4)
N11 N12 B1 121.4(3)
C11 C12 C13 105.9(4)
C11 C12 H12 127.0
C13 C12 H12 127.0
N11 C13 C12 109.7(4)
N11 C13 C14 123.0(4)
C12 C13 C14 127.2(4)
C13 C14 C15 109.9(4)
C13 C14 C16 110.8(4)
C15 C14 C16 111.0(4)
C13 C14 H14 108.4
C15 C14 H14 108.4
C16 C14 H14 108.4
C14 C15 H15A 109.5
C14 C15 H15B 109.5
H15A C15 H15B 109.5
C14 C15 H15C 109.5
H15A C15 H15C 109.5
H15B C15 H15C 109.5
C14 C16 H16A 109.5
C14 C16 H16B 109.5
H16A C16 H16B 109.5
C14 C16 H16C 109.5
H16A C16 H16C 109.5
H16B C16 H16C 109.5
C23 N21 N22 107.1(3)
C23 N21 Mo1 133.5(3)
N22 N21 Mo1 119.2(3)
N22 C21 C22 110.1(4)
N22 C21 H21 125.0
C22 C21 H21 125.0
C21 N22 N21 107.6(4)
C21 N22 B1 130.0(4)
N21 N22 B1 122.2(3)
C21 C22 C23 105.7(4)
C21 C22 H22 127.1
C23 C22 H22 127.1
N21 C23 C22 109.4(4)
N21 C23 C24 122.7(4)
C22 C23 C24 127.6(4)
C23 C24 C26 109.3(4)
C23 C24 C25 110.6(4)
C26 C24 C25 111.8(4)
C23 C24 H24 108.4
C26 C24 H24 108.4
C25 C24 H24 108.4
C24 C25 H25A 109.5
C24 C25 H25B 109.5
H25A C25 H25B 109.5
C24 C25 H25C 109.5
H25A C25 H25C 109.5
H25B C25 H25C 109.5
C24 C26 H26A 109.5
C24 C26 H26B 109.5
H26A C26 H26B 109.5
C24 C26 H26C 109.5
H26A C26 H26C 109.5
H26B C26 H26C 109.5
C33 N31 N32 106.9(3)
C33 N31 Mo1 132.5(3)
N32 N31 Mo1 119.6(3)
N32 C31 C32 109.1(4)
N32 C31 H31 125.5
C32 C31 H31 125.5
C31 N32 N31 109.3(4)
C31 N32 B1 130.1(4)
N31 N32 B1 120.6(4)
C31 C32 C33 105.5(4)
C31 C32 H32 127.3
C33 C32 H32 127.3
N31 C33 C32 109.3(4)
N31 C33 C34 122.9(4)
C32 C33 C34 127.8(4)
C33 C34 C36 110.3(4)
C33 C34 C35 110.6(4)
C36 C34 C35 110.5(4)
C33 C34 H34 108.5
C36 C34 H34 108.5
C35 C34 H34 108.5
C34 C35 H35A 109.5
C34 C35 H35B 109.5
H35A C35 H35B 109.5
C34 C35 H35C 109.5
H35A C35 H35C 109.5
H35B C35 H35C 109.5
C34 C36 H36A 109.5
C34 C36 H36B 109.5
H36A C36 H36B 109.5
C34 C36 H36C 109.5
H36A C36 H36C 109.5
H36B C36 H36C 109.5

loop_
_geom_bond_atom_site_label_1
_geom_bond_atom_site_label_2
_geom_bond_distance
Mo1 O1 1.683(3)
Mo1 C1 2.043(5)
Mo1 N21 2.187(3)
Mo1 N31 2.241(3)
Mo1 N11 2.367(3)
Mo1 S1 2.3738(12)
S1 C2 1.829(5)
C1 O2 1.137(5)
B1 N12 1.526(6)
B1 N32 1.529(6)
B1 N22 1.537(6)
B1 H1 1.14(3)
C2 C4 1.507(6)
C2 C3 1.531(7)
C2 H2 1.0000
C3 H3A 0.9800
C3 H3B 0.9800
C3 H3C 0.9800
C4 H4A 0.9800
C4 H4B 0.9800
C4 H4C 0.9800
N11 C13 1.348(5)
N11 N12 1.376(5)
C11 N12 1.333(5)
C11 C12 1.376(6)
C11 H11 0.9500
C12 C13 1.378(6)
C12 H12 0.9500
C13 C14 1.491(6)
C14 C15 1.528(7)
C14 C16 1.539(6)
C14 H14 1.0000
C15 H15A 0.9800
C15 H15B 0.9800
C15 H15C 0.9800
C16 H16A 0.9800
C16 H16B 0.9800
C16 H16C 0.9800
N21 C23 1.342(5)
N21 N22 1.378(5)
C21 N22 1.343(5)
C21 C22 1.350(6)
C21 H21 0.9500
C22 C23 1.384(6)
C22 H22 0.9500
C23 C24 1.498(6)
C24 C26 1.531(6)
C24 C25 1.533(6)
C24 H24 1.0000
C25 H25A 0.9800
C25 H25B 0.9800
C25 H25C 0.9800
C26 H26A 0.9800
C26 H26B 0.9800
C26 H26C 0.9800
N31 C33 1.339(5)
N31 N32 1.370(4)
C31 N32 1.334(6)
C31 C32 1.366(6)
C31 H31 0.9500
C32 C33 1.398(6)
C32 H32 0.9500
C33 C34 1.505(6)
C34 C36 1.523(6)
C34 C35 1.523(6)
C34 H34 1.0000
C35 H35A 0.9800
C35 H35B 0.9800
C35 H35C 0.9800
C36 H36A 0.9800
C36 H36B 0.9800
C36 H36C 0.9800
